data_7210822
loop_
_publ_author_name
'Zhao, Yi'
'Liang, Li-Li'
'Chen, Kai'
'Zhang, Ting'
'Xiao, Xin'
'Zhang, Yun-Qian'
'Tao, Zhu'
'Xue, Sai-Feng'
'Zhu, Qian-Jiang'

_publ_section_title
;
 Inorganic anion-aided coordination of lanthanide metal ions to
 cucurbituril and supramolecular self-assembly: potential applications in
 the separation of light lanthanides
;
_journal_issue 39
_journal_name_full CrystEngComm
_journal_page_first 7987
_journal_paper_doi 10.1039/c3ce40568k
_journal_volume 15
_journal_year 2013
_chemical_formula_sum 'C36 H92 Cl5 Er N24 O40 Zn'
_chemical_formula_weight 1911.22
_chemical_name_systematic
;
?
;
_space_group_IT_number 2
_symmetry_cell_setting triclinic
_symmetry_space_group_name_Hall '-P 1'
_symmetry_space_group_name_H-M 'P -1'
_atom_sites_solution_hydrogens geom
_atom_sites_solution_primary direct
_atom_sites_solution_secondary difmap
_audit_creation_method SHELXL-97
_cell_angle_alpha 63.894(5)
_cell_angle_beta 80.645(5)
_cell_angle_gamma 81.604(5)
_cell_formula_units_Z 2
_cell_length_a 15.142(2)
_cell_length_b 15.540(2)
_cell_length_c 16.992(2)
_cell_measurement_temperature 223(2)
_cell_volume 3530.1(8)
_computing_structure_refinement 'SHELXL-97 (Sheldrick, 1997)'
_diffrn_ambient_temperature 223(2)
_diffrn_measured_fraction_theta_full 0.986
_diffrn_measured_fraction_theta_max 0.986
_diffrn_measurement_device_type 'Bruker CCD Area Detector'
_diffrn_measurement_method '\f and \w scan'
_diffrn_radiation_monochromator graphite
_diffrn_radiation_source 'fine-focus sealed tube'
_diffrn_radiation_type MoK\a
_diffrn_radiation_wavelength 0.71073
_diffrn_reflns_av_R_equivalents 0.0555
_diffrn_reflns_av_sigmaI/netI 0.0633
_diffrn_reflns_limit_h_max 18
_diffrn_reflns_limit_h_min -18
_diffrn_reflns_limit_k_max 18
_diffrn_reflns_limit_k_min -17
_diffrn_reflns_limit_l_max 20
_diffrn_reflns_limit_l_min -20
_diffrn_reflns_number 36305
_diffrn_reflns_theta_full 25.00
_diffrn_reflns_theta_max 25.00
_diffrn_reflns_theta_min 1.34
_exptl_absorpt_coefficient_mu 1.824
_exptl_absorpt_correction_T_max 0.7006
_exptl_absorpt_correction_T_min 0.6485
_exptl_absorpt_correction_type multi-scan
_exptl_absorpt_process_details 'SADABS (Bruker, 2008)'
_exptl_crystal_colour colorless
_exptl_crystal_density_diffrn 1.798
_exptl_crystal_density_method 'not measured'
_exptl_crystal_description prism
_exptl_crystal_F_000 1958
_exptl_crystal_size_max 0.26
_exptl_crystal_size_mid 0.23
_exptl_crystal_size_min 0.21
_platon_squeeze_details
;
;
_refine_diff_density_max 4.006
_refine_diff_density_min -1.087
_refine_diff_density_rms 0.120
_refine_ls_extinction_method none
_refine_ls_goodness_of_fit_ref 1.037
_refine_ls_hydrogen_treatment constr
_refine_ls_matrix_type full
_refine_ls_number_parameters 748
_refine_ls_number_reflns 12259
_refine_ls_number_restraints 0
_refine_ls_restrained_S_all 1.037
_refine_ls_R_factor_all 0.0624
_refine_ls_R_factor_gt 0.0536
_refine_ls_shift/su_max 0.001
_refine_ls_shift/su_mean 0.000
_refine_ls_structure_factor_coef Fsqd
_refine_ls_weighting_details 'calc w=1/[\s^2^(Fo^2^)+(0.0953P)^2^+0.0000P] where P=(Fo^2^+2Fc^2^)/3'
_refine_ls_weighting_scheme calc
_refine_ls_wR_factor_gt 0.1420
_refine_ls_wR_factor_ref 0.1484
_reflns_number_gt 10017
_reflns_number_total 12259
_reflns_threshold_expression >2sigma(I)
_cod_data_source_file c3ce40568k.txt
_cod_data_source_block p312
_cod_original_cell_volume 3530.0(9)
_cod_database_code 7210822

loop_
_symmetry_equiv_pos_as_xyz
'x, y, z'
'-x, -y, -z'

loop_
_atom_site_label
_atom_site_type_symbol
_atom_site_fract_x
_atom_site_fract_y
_atom_site_fract_z
_atom_site_U_iso_or_equiv
_atom_site_adp_type
_atom_site_occupancy
_atom_site_symmetry_multiplicity
_atom_site_calc_flag
_atom_site_refinement_flags
Cl5 Cl -0.01118(13) 0.79640(17) 0.55089(15) 0.0827(6) Uani 1 1 d .
O1W O 0.0677(2) 1.1355(3) 0.6400(3) 0.0479(10) Uani 1 1 d .
O2W O 0.2606(3) 1.2411(3) 0.6073(3) 0.0500(10) Uani 1 1 d .
O3W O 0.1062(3) 0.9856(3) 0.8012(3) 0.0519(10) Uani 1 1 d .
O4W O 0.3675(2) 1.0682(3) 0.6622(3) 0.0515(10) Uani 1 1 d .
Er1 Er 0.209295(14) 1.088299(18) 0.690808(15) 0.03530(11) Uani 1 1 d .
Cl1 Cl 0.48715(12) 0.75705(17) 1.15429(19) 0.0932(7) Uani 1 1 d .
Cl2 Cl 0.64017(13) 0.54737(18) 1.1631(2) 0.1195(11) Uani 1 1 d .
Cl3 Cl 0.39054(14) 0.53962(16) 1.1911(2) 0.1130(10) Uani 1 1 d .
Cl4 Cl 0.5122(4) 0.6823(4) 0.9758(2) 0.227(3) Uani 1 1 d .
Zn1 Zn 0.50699(6) 0.62928(6) 1.12063(6) 0.0728(3) Uani 1 1 d .
C1 C 0.1289(3) 1.2450(4) 0.7868(3) 0.0378(12) Uani 1 1 d .
C2 C 0.0633(4) 1.3514(4) 0.8470(4) 0.0416(13) Uani 1 1 d .
H2 H 0.0528 1.4217 0.8121 0.050 Uiso 1 1 calc R
C3 C 0.1618(4) 1.3209(4) 0.8698(4) 0.0383(12) Uani 1 1 d .
H3 H 0.1971 1.3773 0.8486 0.046 Uiso 1 1 calc R
C4 C 0.0656(4) 1.2731(4) 1.0001(4) 0.0470(14) Uani 1 1 d .
C5 C 0.2843(3) 1.2169(4) 0.8214(3) 0.0388(12) Uani 1 1 d .
H5A H 0.3254 1.2590 0.8233 0.047 Uiso 1 1 calc R
H5B H 0.2995 1.2124 0.7650 0.047 Uiso 1 1 calc R
C6 C 0.2268(4) 1.2338(5) 1.0156(4) 0.0488(14) Uani 1 1 d .
H6A H 0.2085 1.2374 1.0721 0.059 Uiso 1 1 calc R
H6B H 0.2762 1.2750 0.9851 0.059 Uiso 1 1 calc R
C7 C 0.2888(3) 1.0406(4) 0.8880(3) 0.0342(11) Uani 1 1 d .
C8 C 0.3270(3) 1.1050(4) 0.9766(3) 0.0375(12) Uani 1 1 d .
H8 H 0.3850 1.1315 0.9688 0.045 Uiso 1 1 calc R
C9 C 0.3348(3) 0.9956(4) 1.0254(3) 0.0384(12) Uani 1 1 d .
H9 H 0.3973 0.9700 1.0380 0.046 Uiso 1 1 calc R
C10 C 0.2342(4) 1.0584(4) 1.1098(4) 0.0398(13) Uani 1 1 d .
C11 C 0.3194(3) 0.8687(4) 0.9731(4) 0.0427(13) Uani 1 1 d .
H11A H 0.3767 0.8394 0.9969 0.051 Uiso 1 1 calc R
H11B H 0.3237 0.8705 0.9143 0.051 Uiso 1 1 calc R
C12 C 0.2674(4) 0.8848(4) 1.1785(3) 0.0411(13) Uani 1 1 d .
H12A H 0.2436 0.8934 1.2319 0.049 Uiso 1 1 calc R
H12B H 0.3275 0.8513 1.1873 0.049 Uiso 1 1 calc R
C13 C 0.1883(3) 0.7804(4) 0.9957(4) 0.0379(12) Uani 1 1 d .
C14 C 0.2425(3) 0.7629(4) 1.1246(3) 0.0377(12) Uani 1 1 d .
H14 H 0.2993 0.7253 1.1455 0.045 Uiso 1 1 calc R
C15 C 0.1650(3) 0.6971(4) 1.1495(4) 0.0391(12) Uani 1 1 d .
H15 H 0.1854 0.6287 1.1836 0.047 Uiso 1 1 calc R
C16 C 0.1281(3) 0.8042(4) 1.2152(3) 0.0379(12) Uani 1 1 d .
C17 C 0.0812(4) 0.6554(5) 1.0533(4) 0.0475(14) Uani 1 1 d .
H17A H 0.0953 0.6605 0.9931 0.057 Uiso 1 1 calc R
H17B H 0.0946 0.5881 1.0939 0.057 Uiso 1 1 calc R
C18 C 0.0221(3) 0.6830(4) 1.2533(3) 0.0375(12) Uani 1 1 d .
H18A H 0.0022 0.7019 1.3017 0.045 Uiso 1 1 calc R
H18B H 0.0393 0.6136 1.2794 0.045 Uiso 1 1 calc R
C19 C 0.2156(3) 1.0967(4) 0.4812(3) 0.0354(12) Uani 1 1 d .
C20 C 0.2229(3) 1.1156(4) 0.3369(3) 0.0399(13) Uani 1 1 d .
H20 H 0.1814 1.1601 0.2943 0.048 Uiso 1 1 calc R
C21 C 0.1808(3) 1.0208(4) 0.4008(3) 0.0406(13) Uani 1 1 d .
H21 H 0.1193 1.0202 0.3884 0.049 Uiso 1 1 calc R
C22 C 0.3124(4) 0.9872(5) 0.3208(4) 0.0436(14) Uani 1 1 d .
C23 C 0.1405(3) 0.9484(4) 0.5689(3) 0.0400(12) Uani 1 1 d .
H23A H 0.1147 0.9801 0.6072 0.048 Uiso 1 1 calc R
H23B H 0.0913 0.9236 0.5563 0.048 Uiso 1 1 calc R
C24 C 0.2323(4) 0.8474(5) 0.4306(4) 0.0504(15) Uani 1 1 d .
H24A H 0.2604 0.8167 0.3921 0.060 Uiso 1 1 calc R
H24B H 0.1682 0.8374 0.4423 0.060 Uiso 1 1 calc R
C25 C 0.2509(3) 0.8699(4) 0.6748(3) 0.0396(13) Uani 1 1 d .
C26 C 0.2213(4) 0.7847(4) 0.5992(4) 0.0433(13) Uani 1 1 d .
H26 H 0.1674 0.7501 0.6104 0.052 Uiso 1 1 calc R
C27 C 0.2907(4) 0.7249(4) 0.6646(4) 0.0405(13) Uani 1 1 d .
H27 H 0.2679 0.6636 0.7095 0.049 Uiso 1 1 calc R
C28 C 0.3533(4) 0.7505(5) 0.5219(4) 0.0468(14) Uani 1 1 d .
C29 C 0.3526(3) 0.7570(4) 0.7802(3) 0.0402(12) Uani 1 1 d .
H29A H 0.3287 0.7960 0.8125 0.048 Uiso 1 1 calc R
H29B H 0.3416 0.6900 0.8196 0.048 Uiso 1 1 calc R
C30 C 0.4467(4) 0.6475(4) 0.6394(4) 0.0424(13) Uani 1 1 d .
H30A H 0.4756 0.6259 0.5945 0.051 Uiso 1 1 calc R
H30B H 0.4281 0.5904 0.6922 0.051 Uiso 1 1 calc R
C31 C 0.4895(3) 0.8304(4) 0.7671(3) 0.0385(12) Uani 1 1 d .
C32 C 0.5086(3) 0.6902(4) 0.7464(3) 0.0393(12) Uani 1 1 d .
H32 H 0.4983 0.6259 0.7948 0.047 Uiso 1 1 calc R
C33 C 0.6020(3) 0.7208(4) 0.7451(3) 0.0407(12) Uani 1 1 d .
H33 H 0.6351 0.6710 0.7931 0.049 Uiso 1 1 calc R
C34 C 0.5917(4) 0.7127(4) 0.6119(4) 0.0426(13) Uani 1 1 d .
C35 C 0.6453(4) 0.8504(5) 0.7809(4) 0.0481(14) Uani 1 1 d .
H35A H 0.6132 0.8852 0.8145 0.058 Uiso 1 1 calc R
H35B H 0.6855 0.7990 0.8191 0.058 Uiso 1 1 calc R
C36 C 0.2609(3) 1.2508(4) 0.3673(4) 0.0433(13) Uani 1 1 d .
H36A H 0.2401 1.2701 0.4154 0.052 Uiso 1 1 calc R
H36B H 0.2265 1.2922 0.3178 0.052 Uiso 1 1 calc R
N1 N 0.0530(3) 1.2980(3) 0.7976(3) 0.0377(10) Uani 1 1 d .
N2 N 0.1954(3) 1.2599(3) 0.8245(3) 0.0383(10) Uani 1 1 d .
N3 N 0.0131(3) 1.3192(4) 0.9324(3) 0.0446(11) Uani 1 1 d .
N4 N 0.1528(3) 1.2707(4) 0.9639(3) 0.0458(11) Uani 1 1 d .
N5 N 0.2987(3) 1.1231(3) 0.8913(3) 0.0388(10) Uani 1 1 d .
N6 N 0.3056(3) 0.9646(3) 0.9654(3) 0.0385(10) Uani 1 1 d .
N7 N 0.2597(3) 1.1354(4) 1.0326(3) 0.0450(11) Uani 1 1 d .
N8 N 0.2751(3) 0.9773(4) 1.1062(3) 0.0402(11) Uani 1 1 d .
N9 N 0.2483(3) 0.8087(3) 1.0297(3) 0.0402(10) Uani 1 1 d .
N10 N 0.1391(3) 0.7135(4) 1.0653(3) 0.0434(11) Uani 1 1 d .
N11 N 0.2103(3) 0.8243(4) 1.1677(3) 0.0406(10) Uani 1 1 d .
N12 N 0.1000(3) 0.7326(4) 1.2025(3) 0.0422(11) Uani 1 1 d .
N13 N 0.2415(3) 1.1546(3) 0.3959(3) 0.0382(10) Uani 1 1 d .
N14 N 0.1810(3) 1.0190(4) 0.4870(3) 0.0423(11) Uani 1 1 d .
N15 N 0.3021(3) 1.0850(4) 0.2940(3) 0.0418(11) Uani 1 1 d .
N16 N 0.2421(3) 0.9483(4) 0.3851(3) 0.0462(12) Uani 1 1 d .
N17 N 0.2003(3) 0.8715(3) 0.6141(3) 0.0400(10) Uani 1 1 d .
N18 N 0.3035(3) 0.7882(3) 0.7040(3) 0.0384(10) Uani 1 1 d .
N19 N 0.2721(3) 0.8002(4) 0.5141(3) 0.0471(12) Uani 1 1 d .
N20 N 0.3688(3) 0.7087(4) 0.6080(3) 0.0454(11) Uani 1 1 d .
N21 N 0.4469(3) 0.7639(3) 0.7594(3) 0.0396(10) Uani 1 1 d .
N22 N 0.5801(3) 0.8073(4) 0.7570(3) 0.0415(11) Uani 1 1 d .
N23 N 0.5117(3) 0.6896(4) 0.6607(3) 0.0424(11) Uani 1 1 d .
N24 N 0.6457(3) 0.7320(3) 0.6599(3) 0.0414(10) Uani 1 1 d .
O1 O 0.1371(2) 1.1915(3) 0.7490(2) 0.0417(9) Uani 1 1 d .
O2 O 0.2689(2) 1.0333(3) 0.8238(2) 0.0450(9) Uani 1 1 d .
O3 O 0.1827(3) 0.8046(3) 0.9184(3) 0.0504(10) Uani 1 1 d .
O4 O 0.0399(3) 1.2453(4) 1.0775(3) 0.0605(12) Uani 1 1 d .
O5 O 0.1852(3) 1.0639(3) 1.1726(3) 0.0492(10) Uani 1 1 d .
O6 O 0.0893(2) 0.8418(3) 1.2618(3) 0.0492(10) Uani 1 1 d .
O7 O 0.2224(2) 1.1143(3) 0.5447(2) 0.0415(9) Uani 1 1 d .
O8 O 0.2459(2) 0.9348(3) 0.6990(2) 0.0430(9) Uani 1 1 d .
O9 O 0.4524(2) 0.8988(3) 0.7823(3) 0.0445(9) Uani 1 1 d .
O10 O 0.3703(3) 0.9443(4) 0.2920(3) 0.0565(11) Uani 1 1 d .
O11 O 0.4051(3) 0.7414(4) 0.4627(3) 0.0712(14) Uani 1 1 d .
O12 O 0.6151(3) 0.7116(3) 0.5403(3) 0.0539(11) Uani 1 1 d .

loop_
_atom_site_aniso_label
_atom_site_aniso_U_11
_atom_site_aniso_U_22
_atom_site_aniso_U_33
_atom_site_aniso_U_23
_atom_site_aniso_U_13
_atom_site_aniso_U_12
Cl5 0.0635(10) 0.0867(15) 0.0949(15) -0.0326(12) -0.0224(10) -0.0024(10)
O1W 0.0398(19) 0.069(3) 0.039(2) -0.030(2) -0.0013(16) 0.0032(18)
O2W 0.057(2) 0.048(3) 0.042(2) -0.020(2) 0.0066(18) -0.0036(19)
O3W 0.048(2) 0.056(3) 0.047(2) -0.021(2) 0.0100(18) -0.0103(19)
O4W 0.043(2) 0.061(3) 0.042(2) -0.018(2) 0.0053(17) -0.0023(19)
Er1 0.03497(14) 0.04452(17) 0.02903(15) -0.02043(12) 0.00080(9) -0.00033(10)
Cl1 0.0529(10) 0.0840(15) 0.144(2) -0.0489(15) -0.0106(11) -0.0105(9)
Cl2 0.0512(10) 0.0761(15) 0.149(2) 0.0197(14) 0.0055(12) -0.0013(10)
Cl3 0.0611(11) 0.0546(13) 0.199(3) -0.0370(15) -0.0021(14) -0.0037(9)
Cl4 0.313(6) 0.217(5) 0.0622(18) -0.021(2) -0.023(3) 0.118(5)
Zn1 0.0616(5) 0.0561(5) 0.0685(6) -0.0028(4) 0.0008(4) 0.0041(4)
C1 0.035(3) 0.040(3) 0.031(3) -0.009(2) 0.001(2) -0.008(2)
C2 0.050(3) 0.037(3) 0.040(3) -0.022(3) 0.005(2) -0.009(2)
C3 0.049(3) 0.028(3) 0.037(3) -0.013(2) -0.003(2) -0.004(2)
C4 0.059(3) 0.037(3) 0.051(4) -0.027(3) 0.001(3) -0.006(3)
C5 0.036(3) 0.047(3) 0.030(3) -0.014(3) 0.003(2) -0.009(2)
C6 0.063(3) 0.052(4) 0.043(3) -0.030(3) -0.010(3) -0.002(3)
C7 0.027(2) 0.048(3) 0.028(3) -0.017(2) -0.002(2) -0.001(2)
C8 0.032(2) 0.050(3) 0.032(3) -0.018(3) -0.006(2) -0.005(2)
C9 0.028(2) 0.056(4) 0.032(3) -0.018(3) -0.003(2) -0.006(2)
C10 0.045(3) 0.044(3) 0.035(3) -0.018(3) -0.011(2) -0.007(2)
C11 0.038(3) 0.049(4) 0.040(3) -0.024(3) 0.011(2) -0.002(2)
C12 0.044(3) 0.054(4) 0.030(3) -0.021(3) -0.007(2) -0.005(3)
C13 0.043(3) 0.037(3) 0.035(3) -0.021(3) 0.004(2) 0.001(2)
C14 0.036(3) 0.043(3) 0.031(3) -0.017(2) 0.000(2) 0.001(2)
C15 0.043(3) 0.033(3) 0.037(3) -0.013(2) -0.006(2) 0.006(2)
C16 0.038(3) 0.042(3) 0.031(3) -0.015(3) -0.003(2) 0.003(2)
C17 0.053(3) 0.051(4) 0.051(4) -0.038(3) 0.003(3) 0.001(3)
C18 0.040(3) 0.042(3) 0.029(3) -0.014(2) 0.003(2) -0.009(2)
C19 0.027(2) 0.048(3) 0.028(3) -0.016(2) 0.001(2) 0.000(2)
C20 0.033(2) 0.058(4) 0.028(3) -0.019(3) -0.008(2) 0.000(2)
C21 0.034(3) 0.062(4) 0.030(3) -0.022(3) -0.005(2) -0.009(2)
C22 0.040(3) 0.068(4) 0.031(3) -0.028(3) -0.003(2) -0.009(3)
C23 0.035(3) 0.053(4) 0.034(3) -0.022(3) 0.001(2) -0.005(2)
C24 0.057(3) 0.064(4) 0.042(3) -0.034(3) -0.001(3) -0.011(3)
C25 0.037(3) 0.052(4) 0.027(3) -0.016(3) 0.009(2) -0.011(3)
C26 0.041(3) 0.051(4) 0.044(3) -0.027(3) 0.004(2) -0.006(2)
C27 0.047(3) 0.039(3) 0.039(3) -0.022(3) 0.012(2) -0.016(2)
C28 0.051(3) 0.055(4) 0.041(3) -0.030(3) 0.007(3) -0.007(3)
C29 0.040(3) 0.048(3) 0.030(3) -0.017(3) 0.006(2) -0.007(2)
C30 0.046(3) 0.043(3) 0.038(3) -0.020(3) 0.005(2) -0.003(2)
C31 0.043(3) 0.049(4) 0.020(2) -0.013(2) 0.002(2) -0.003(2)
C32 0.044(3) 0.036(3) 0.029(3) -0.008(2) 0.001(2) 0.000(2)
C33 0.041(3) 0.042(3) 0.029(3) -0.008(2) -0.004(2) 0.002(2)
C34 0.048(3) 0.037(3) 0.040(3) -0.016(3) -0.001(3) -0.001(2)
C35 0.049(3) 0.071(4) 0.029(3) -0.026(3) -0.003(2) -0.007(3)
C36 0.035(3) 0.055(4) 0.036(3) -0.021(3) -0.002(2) 0.011(2)
N1 0.041(2) 0.039(3) 0.036(2) -0.020(2) -0.0050(19) 0.0034(19)
N2 0.038(2) 0.044(3) 0.037(2) -0.022(2) 0.0019(19) -0.0047(19)
N3 0.047(2) 0.055(3) 0.037(3) -0.025(2) 0.003(2) -0.009(2)
N4 0.049(3) 0.052(3) 0.041(3) -0.025(2) 0.000(2) -0.005(2)
N5 0.043(2) 0.047(3) 0.027(2) -0.017(2) 0.0007(19) -0.008(2)
N6 0.042(2) 0.043(3) 0.034(2) -0.020(2) 0.0012(19) -0.008(2)
N7 0.051(3) 0.050(3) 0.037(3) -0.022(2) -0.002(2) -0.006(2)
N8 0.042(2) 0.051(3) 0.033(2) -0.025(2) 0.0002(19) -0.005(2)
N9 0.041(2) 0.050(3) 0.031(2) -0.019(2) 0.0015(19) -0.007(2)
N10 0.046(2) 0.054(3) 0.035(2) -0.025(2) 0.005(2) -0.010(2)
N11 0.038(2) 0.051(3) 0.036(2) -0.024(2) 0.0031(19) -0.006(2)
N12 0.039(2) 0.049(3) 0.042(3) -0.026(2) 0.004(2) -0.003(2)
N13 0.037(2) 0.047(3) 0.033(2) -0.021(2) 0.0001(18) -0.0008(19)
N14 0.042(2) 0.057(3) 0.030(2) -0.023(2) 0.0032(19) -0.002(2)
N15 0.039(2) 0.056(3) 0.034(2) -0.024(2) 0.0026(19) -0.006(2)
N16 0.044(2) 0.060(3) 0.045(3) -0.033(3) 0.001(2) -0.009(2)
N17 0.043(2) 0.045(3) 0.035(2) -0.020(2) -0.001(2) -0.006(2)
N18 0.037(2) 0.043(3) 0.032(2) -0.016(2) 0.0009(19) -0.002(2)
N19 0.049(3) 0.056(3) 0.036(3) -0.021(2) -0.004(2) 0.000(2)
N20 0.044(2) 0.053(3) 0.046(3) -0.030(3) 0.005(2) -0.006(2)
N21 0.041(2) 0.040(3) 0.037(2) -0.017(2) -0.0026(19) -0.001(2)
N22 0.039(2) 0.051(3) 0.035(2) -0.019(2) -0.0043(19) -0.005(2)
N23 0.044(2) 0.049(3) 0.037(3) -0.024(2) 0.008(2) -0.006(2)
N24 0.044(2) 0.047(3) 0.032(2) -0.019(2) 0.0053(19) -0.006(2)
O1 0.0414(19) 0.053(2) 0.041(2) -0.034(2) 0.0018(16) 0.0018(17)
O2 0.051(2) 0.053(3) 0.035(2) -0.0242(19) -0.0053(17) 0.0039(18)
O3 0.058(2) 0.057(3) 0.041(2) -0.026(2) -0.0016(19) -0.004(2)
O4 0.070(3) 0.072(3) 0.039(3) -0.028(2) 0.006(2) -0.001(2)
O5 0.048(2) 0.065(3) 0.040(2) -0.029(2) 0.0002(18) -0.0012(19)
O6 0.046(2) 0.061(3) 0.046(2) -0.032(2) 0.0053(18) -0.0006(19)
O7 0.047(2) 0.053(2) 0.0274(19) -0.0206(18) -0.0019(16) -0.0013(17)
O8 0.055(2) 0.042(2) 0.039(2) -0.0244(19) -0.0028(17) -0.0029(17)
O9 0.049(2) 0.048(2) 0.043(2) -0.026(2) -0.0044(17) -0.0011(18)
O10 0.048(2) 0.076(3) 0.059(3) -0.045(3) 0.005(2) -0.005(2)
O11 0.067(3) 0.097(4) 0.049(3) -0.039(3) 0.009(2) 0.002(3)
O12 0.054(2) 0.073(3) 0.042(2) -0.034(2) 0.0090(19) -0.013(2)

loop_
_atom_type_symbol
_atom_type_description
_atom_type_scat_dispersion_real
_atom_type_scat_dispersion_imag
_atom_type_scat_source
C C 0.0033 0.0016 'International Tables Vol C Tables 4.2.6.8 and 6.1.1.4'
H H 0.0000 0.0000 'International Tables Vol C Tables 4.2.6.8 and 6.1.1.4'
N N 0.0061 0.0033 'International Tables Vol C Tables 4.2.6.8 and 6.1.1.4'
O O 0.0106 0.0060 'International Tables Vol C Tables 4.2.6.8 and 6.1.1.4'
Cl Cl 0.1484 0.1585 'International Tables Vol C Tables 4.2.6.8 and 6.1.1.4'
Zn Zn 0.2839 1.4301 'International Tables Vol C Tables 4.2.6.8 and 6.1.1.4'
Er Er -0.2586 4.9576 'International Tables Vol C Tables 4.2.6.8 and 6.1.1.4'

loop_
_geom_angle_atom_site_label_1
_geom_angle_atom_site_label_2
_geom_angle_atom_site_label_3
_geom_angle
_geom_angle_site_symmetry_1
_geom_angle_site_symmetry_3
O1 Er1 O7 126.32(14) . .
O1 Er1 O8 151.13(14) . .
O7 Er1 O8 77.30(13) . .
O1 Er1 O2 77.07(13) . .
O7 Er1 O2 151.21(13) . .
O8 Er1 O2 87.15(13) . .
O1 Er1 O1W 73.08(13) . .
O7 Er1 O1W 70.62(13) . .
O8 Er1 O1W 105.24(14) . .
O2 Er1 O1W 137.62(13) . .
O1 Er1 O2W 70.78(14) . .
O7 Er1 O2W 73.43(14) . .
O8 Er1 O2W 137.38(13) . .
O2 Er1 O2W 104.34(14) . .
O1W Er1 O2W 93.52(15) . .
O1 Er1 O4W 123.39(14) . .
O7 Er1 O4W 79.92(13) . .
O8 Er1 O4W 72.56(14) . .
O2 Er1 O4W 72.30(13) . .
O1W Er1 O4W 150.02(14) . .
O2W Er1 O4W 72.36(15) . .
O1 Er1 O3W 80.13(14) . .
O7 Er1 O3W 122.87(14) . .
O8 Er1 O3W 72.17(14) . .
O2 Er1 O3W 73.25(14) . .
O1W Er1 O3W 72.55(15) . .
O2W Er1 O3W 150.43(15) . .
O4W Er1 O3W 131.15(15) . .
Cl4 Zn1 Cl3 111.2(2) . .
Cl4 Zn1 Cl2 108.52(16) . .
Cl3 Zn1 Cl2 112.29(9) . .
Cl4 Zn1 Cl1 108.88(17) . .
Cl3 Zn1 Cl1 107.49(10) . .
Cl2 Zn1 Cl1 108.40(11) . .
O1 C1 N1 125.4(5) . .
O1 C1 N2 125.6(5) . .
N1 C1 N2 109.0(5) . .
N3 C2 N1 114.4(4) . .
N3 C2 C3 102.3(4) . .
N1 C2 C3 103.2(4) . .
N3 C2 H2 112.1 . .
N1 C2 H2 112.1 . .
C3 C2 H2 112.1 . .
N4 C3 N2 114.2(5) . .
N4 C3 C2 104.0(4) . .
N2 C3 C2 103.0(4) . .
N4 C3 H3 111.7 . .
N2 C3 H3 111.7 . .
C2 C3 H3 111.7 . .
O4 C4 N4 126.2(6) . .
O4 C4 N3 126.0(6) . .
N4 C4 N3 107.7(5) . .
N2 C5 N5 114.5(4) . .
N2 C5 H5A 108.6 . .
N5 C5 H5A 108.6 . .
N2 C5 H5B 108.6 . .
N5 C5 H5B 108.6 . .
H5A C5 H5B 107.6 . .
N4 C6 N7 114.5(5) . .
N4 C6 H6A 108.6 . .
N7 C6 H6A 108.6 . .
N4 C6 H6B 108.6 . .
N7 C6 H6B 108.6 . .
H6A C6 H6B 107.6 . .
O2 C7 N5 125.5(5) . .
O2 C7 N6 124.1(5) . .
N5 C7 N6 110.3(4) . .
N7 C8 N5 114.6(4) . .
N7 C8 C9 103.9(4) . .
N5 C8 C9 103.4(4) . .
N7 C8 H8 111.5 . .
N5 C8 H8 111.5 . .
C9 C8 H8 111.5 . .
N8 C9 N6 115.1(4) . .
N8 C9 C8 103.3(4) . .
N6 C9 C8 103.8(4) . .
N8 C9 H9 111.4 . .
N6 C9 H9 111.4 . .
C8 C9 H9 111.4 . .
O5 C10 N8 126.0(5) . .
O5 C10 N7 125.2(6) . .
N8 C10 N7 108.7(5) . .
N6 C11 N9 113.4(4) . .
N6 C11 H11A 108.9 . .
N9 C11 H11A 108.9 . .
N6 C11 H11B 108.9 . .
N9 C11 H11B 108.9 . .
H11A C11 H11B 107.7 . .
N8 C12 N11 114.7(4) . .
N8 C12 H12A 108.6 . .
N11 C12 H12A 108.6 . .
N8 C12 H12B 108.6 . .
N11 C12 H12B 108.6 . .
H12A C12 H12B 107.6 . .
O3 C13 N9 126.6(5) . .
O3 C13 N10 125.6(5) . .
N9 C13 N10 107.6(4) . .
N11 C14 N9 115.7(5) . .
N11 C14 C15 103.3(4) . .
N9 C14 C15 102.3(4) . .
N11 C14 H14 111.6 . .
N9 C14 H14 111.6 . .
C15 C14 H14 111.6 . .
N12 C15 N10 115.6(4) . .
N12 C15 C14 102.5(4) . .
N10 C15 C14 104.0(4) . .
N12 C15 H15 111.4 . .
N10 C15 H15 111.4 . .
C14 C15 H15 111.4 . .
O6 C16 N12 126.9(5) . .
O6 C16 N11 125.9(5) . .
N12 C16 N11 107.2(4) . .
N3 C17 N10 114.7(5) 2_577 .
N3 C17 H17A 108.6 2_577 .
N10 C17 H17A 108.6 . .
N3 C17 H17B 108.6 2_577 .
N10 C17 H17B 108.6 . .
H17A C17 H17B 107.6 . .
N12 C18 N1 114.0(4) . 2_577
N12 C18 H18A 108.8 . .
N1 C18 H18A 108.8 2_577 .
N12 C18 H18B 108.8 . .
N1 C18 H18B 108.8 2_577 .
H18A C18 H18B 107.6 . .
O7 C19 N14 125.3(5) . .
O7 C19 N13 124.4(5) . .
N14 C19 N13 110.3(4) . .
N15 C20 N13 113.7(4) . .
N15 C20 C21 104.0(5) . .
N13 C20 C21 103.2(4) . .
N15 C20 H20 111.8 . .
N13 C20 H20 111.8 . .
C21 C20 H20 111.8 . .
N16 C21 N14 114.3(4) . .
N16 C21 C20 103.2(4) . .
N14 C21 C20 103.3(4) . .
N16 C21 H21 111.8 . .
N14 C21 H21 111.8 . .
C20 C21 H21 111.8 . .
O10 C22 N15 125.9(5) . .
O10 C22 N16 126.6(6) . .
N15 C22 N16 107.4(5) . .
N17 C23 N14 113.8(4) . .
N17 C23 H23A 108.8 . .
N14 C23 H23A 108.8 . .
N17 C23 H23B 108.8 . .
N14 C23 H23B 108.8 . .
H23A C23 H23B 107.7 . .
N16 C24 N19 113.9(5) . .
N16 C24 H24A 108.8 . .
N19 C24 H24A 108.8 . .
N16 C24 H24B 108.8 . .
N19 C24 H24B 108.8 . .
H24A C24 H24B 107.7 . .
O8 C25 N18 126.0(5) . .
O8 C25 N17 124.0(5) . .
N18 C25 N17 110.0(5) . .
N19 C26 N17 114.1(5) . .
N19 C26 C27 102.5(4) . .
N17 C26 C27 103.2(4) . .
N19 C26 H26 112.1 . .
N17 C26 H26 112.1 . .
C27 C26 H26 112.1 . .
N18 C27 N20 114.7(4) . .
N18 C27 C26 103.2(4) . .
N20 C27 C26 103.5(4) . .
N18 C27 H27 111.6 . .
N20 C27 H27 111.6 . .
C26 C27 H27 111.6 . .
O11 C28 N19 126.5(6) . .
O11 C28 N20 124.2(6) . .
N19 C28 N20 109.3(5) . .
N21 C29 N18 114.4(4) . .
N21 C29 H29A 108.6 . .
N18 C29 H29A 108.6 . .
N21 C29 H29B 108.6 . .
N18 C29 H29B 108.6 . .
H29A C29 H29B 107.6 . .
N20 C30 N23 115.3(5) . .
N20 C30 H30A 108.5 . .
N23 C30 H30A 108.5 . .
N20 C30 H30B 108.5 . .
N23 C30 H30B 108.5 . .
H30A C30 H30B 107.5 . .
O9 C31 N21 125.6(5) . .
O9 C31 N22 126.2(5) . .
N21 C31 N22 108.1(5) . .
N21 C32 N23 114.9(4) . .
N21 C32 C33 103.5(4) . .
N23 C32 C33 104.0(4) . .
N21 C32 H32 111.3 . .
N23 C32 H32 111.3 . .
C33 C32 H32 111.3 . .
N22 C33 N24 115.9(5) . .
N22 C33 C32 102.9(4) . .
N24 C33 C32 102.9(4) . .
N22 C33 H33 111.5 . .
N24 C33 H33 111.5 . .
C32 C33 H33 111.5 . .
O12 C34 N23 126.4(5) . .
O12 C34 N24 125.2(5) . .
N23 C34 N24 108.2(5) . .
N15 C35 N22 113.0(4) 2_676 .
N15 C35 H35A 109.0 2_676 .
N22 C35 H35A 109.0 . .
N15 C35 H35B 109.0 2_676 .
N22 C35 H35B 109.0 . .
H35A C35 H35B 107.8 . .
N13 C36 N24 115.1(5) . 2_676
N13 C36 H36A 108.5 . .
N24 C36 H36A 108.5 2_676 .
N13 C36 H36B 108.5 . .
N24 C36 H36B 108.5 2_676 .
H36A C36 H36B 107.5 . .
C1 N1 C2 112.7(4) . .
C1 N1 C18 122.0(4) . 2_577
C2 N1 C18 123.7(4) . 2_577
C1 N2 C5 122.7(5) . .
C1 N2 C3 111.8(4) . .
C5 N2 C3 125.5(4) . .
C4 N3 C2 113.5(5) . .
C4 N3 C17 122.4(5) . 2_577
C2 N3 C17 123.5(5) . 2_577
C4 N4 C6 123.0(5) . .
C4 N4 C3 112.3(5) . .
C6 N4 C3 124.2(5) . .
C7 N5 C5 124.9(4) . .
C7 N5 C8 111.1(4) . .
C5 N5 C8 124.1(4) . .
C7 N6 C11 121.6(5) . .
C7 N6 C9 111.2(4) . .
C11 N6 C9 124.4(5) . .
C10 N7 C6 122.5(5) . .
C10 N7 C8 111.2(5) . .
C6 N7 C8 126.2(5) . .
C10 N8 C12 122.8(5) . .
C10 N8 C9 112.6(5) . .
C12 N8 C9 124.2(5) . .
C13 N9 C14 114.0(4) . .
C13 N9 C11 121.5(4) . .
C14 N9 C11 123.9(4) . .
C13 N10 C17 122.4(5) . .
C13 N10 C15 112.1(4) . .
C17 N10 C15 124.6(5) . .
C16 N11 C14 113.4(4) . .
C16 N11 C12 121.9(4) . .
C14 N11 C12 123.0(4) . .
C16 N12 C15 113.6(4) . .
C16 N12 C18 122.2(4) . .
C15 N12 C18 122.7(5) . .
C19 N13 C36 122.9(4) . .
C19 N13 C20 111.4(4) . .
C36 N13 C20 123.8(5) . .
C19 N14 C23 123.1(4) . .
C19 N14 C21 111.8(4) . .
C23 N14 C21 124.8(4) . .
C22 N15 C35 122.6(5) . 2_676
C22 N15 C20 112.8(4) . .
C35 N15 C20 123.5(5) 2_676 .
C22 N16 C24 123.3(5) . .
C22 N16 C21 112.5(5) . .
C24 N16 C21 124.2(5) . .
C25 N17 C23 124.2(5) . .
C25 N17 C26 111.1(5) . .
C23 N17 C26 124.6(4) . .
C25 N18 C29 123.1(5) . .
C25 N18 C27 112.4(4) . .
C29 N18 C27 123.3(5) . .
C28 N19 C26 112.7(5) . .
C28 N19 C24 122.8(5) . .
C26 N19 C24 123.3(5) . .
C28 N20 C30 123.6(5) . .
C28 N20 C27 111.5(5) . .
C30 N20 C27 124.5(5) . .
C31 N21 C29 122.9(5) . .
C31 N21 C32 112.5(4) . .
C29 N21 C32 123.4(4) . .
C31 N22 C33 113.0(4) . .
C31 N22 C35 122.5(5) . .
C33 N22 C35 122.4(5) . .
C34 N23 C30 123.0(4) . .
C34 N23 C32 112.3(4) . .
C30 N23 C32 123.2(4) . .
C34 N24 C33 112.7(4) . .
C34 N24 C36 123.8(4) . 2_676
C33 N24 C36 123.1(4) . 2_676
C1 O1 Er1 157.3(3) . .
C7 O2 Er1 154.9(4) . .
C19 O7 Er1 156.8(4) . .
C25 O8 Er1 156.3(4) . .

loop_
_geom_bond_atom_site_label_1
_geom_bond_atom_site_label_2
_geom_bond_distance
_geom_bond_site_symmetry_2
O1W Er1 2.338(4) .
O2W Er1 2.339(4) .
O3W Er1 2.376(4) .
O4W Er1 2.368(4) .
Er1 O1 2.297(3) .
Er1 O7 2.312(3) .
Er1 O8 2.316(4) .
Er1 O2 2.322(4) .
Cl1 Zn1 2.265(3) .
Cl2 Zn1 2.263(2) .
Cl3 Zn1 2.246(2) .
Cl4 Zn1 2.217(3) .
C1 O1 1.238(6) .
C1 N1 1.350(7) .
C1 N2 1.372(6) .
C2 N3 1.431(7) .
C2 N1 1.452(7) .
C2 C3 1.555(8) .
C2 H2 0.9900 .
C3 N4 1.431(7) .
C3 N2 1.458(7) .
C3 H3 0.9900 .
C4 O4 1.204(7) .
C4 N4 1.366(7) .
C4 N3 1.369(8) .
C5 N2 1.417(7) .
C5 N5 1.432(7) .
C5 H5A 0.9800 .
C5 H5B 0.9800 .
C6 N4 1.429(7) .
C6 N7 1.450(8) .
C6 H6A 0.9800 .
C6 H6B 0.9800 .
C7 O2 1.232(6) .
C7 N5 1.338(7) .
C7 N6 1.358(7) .
C8 N7 1.452(7) .
C8 N5 1.474(6) .
C8 C9 1.524(8) .
C8 H8 0.9900 .
C9 N8 1.452(7) .
C9 N6 1.452(6) .
C9 H9 0.9900 .
C10 O5 1.225(7) .
C10 N8 1.342(7) .
C10 N7 1.375(7) .
C11 N6 1.425(7) .
C11 N9 1.456(7) .
C11 H11A 0.9800 .
C11 H11B 0.9800 .
C12 N8 1.428(7) .
C12 N11 1.451(7) .
C12 H12A 0.9800 .
C12 H12B 0.9800 .
C13 O3 1.210(6) .
C13 N9 1.365(7) .
C13 N10 1.376(7) .
C14 N11 1.431(7) .
C14 N9 1.441(7) .
C14 C15 1.552(7) .
C14 H14 0.9900 .
C15 N12 1.441(7) .
C15 N10 1.449(7) .
C15 H15 0.9900 .
C16 O6 1.213(6) .
C16 N12 1.359(7) .
C16 N11 1.364(7) .
C17 N3 1.436(7) 2_577
C17 N10 1.440(7) .
C17 H17A 0.9800 .
C17 H17B 0.9800 .
C18 N12 1.442(7) .
C18 N1 1.458(6) 2_577
C18 H18A 0.9800 .
C18 H18B 0.9800 .
C19 O7 1.246(6) .
C19 N14 1.344(7) .
C19 N13 1.355(7) .
C20 N15 1.432(7) .
C20 N13 1.458(6) .
C20 C21 1.548(8) .
C20 H20 0.9900 .
C21 N16 1.443(7) .
C21 N14 1.453(6) .
C21 H21 0.9900 .
C22 O10 1.195(7) .
C22 N15 1.374(8) .
C22 N16 1.386(7) .
C23 N17 1.393(7) .
C23 N14 1.446(7) .
C23 H23A 0.9800 .
C23 H23B 0.9800 .
C24 N16 1.429(8) .
C24 N19 1.465(8) .
C24 H24A 0.9800 .
C24 H24B 0.9800 .
C25 O8 1.235(7) .
C25 N18 1.330(7) .
C25 N17 1.371(7) .
C26 N19 1.459(7) .
C26 N17 1.459(7) .
C26 C27 1.545(8) .
C26 H26 0.9900 .
C27 N18 1.461(7) .
C27 N20 1.464(7) .
C27 H27 0.9900 .
C28 O11 1.218(7) .
C28 N19 1.346(8) .
C28 N20 1.360(8) .
C29 N21 1.423(6) .
C29 N18 1.456(7) .
C29 H29A 0.9800 .
C29 H29B 0.9800 .
C30 N20 1.418(7) .
C30 N23 1.428(7) .
C30 H30A 0.9800 .
C30 H30B 0.9800 .
C31 O9 1.238(7) .
C31 N21 1.357(7) .
C31 N22 1.368(7) .
C32 N21 1.440(7) .
C32 N23 1.452(7) .
C32 C33 1.551(7) .
C32 H32 0.9900 .
C33 N22 1.431(7) .
C33 N24 1.436(7) .
C33 H33 0.9900 .
C34 O12 1.218(7) .
C34 N23 1.351(7) .
C34 N24 1.390(7) .
C35 N15 1.428(7) 2_676
C35 N22 1.467(7) .
C35 H35A 0.9800 .
C35 H35B 0.9800 .
C36 N13 1.415(7) .
C36 N24 1.439(7) 2_676
C36 H36A 0.9800 .
C36 H36B 0.9800 .
N1 C18 1.458(6) 2_577
N3 C17 1.436(7) 2_577
N15 C35 1.428(7) 2_676
N24 C36 1.439(7) 2_676

loop_
_platon_squeeze_void_nr
_platon_squeeze_void_average_x
_platon_squeeze_void_average_y
_platon_squeeze_void_average_z
_platon_squeeze_void_volume
_platon_squeeze_void_count_electrons
_platon_squeeze_void_content
1 0.000 0.000 0.000 93 26 ' '
2 -0.062 0.500 0.258 1056 431 ' '
3 0.500 1.000 0.500 92 30 ' '
